data_7012173
loop_
_publ_author_name
'Chakraborty, Indranil'
'Sengupta, Suman'
'Das, Samir'
'Banerjee, Sangeeta'
'Chakravorty, Animesh'

_publ_section_title
;
 Chemistry of monovalent and bivalent rhenium: synthesis, structure,
 isomer specificity and metal redox of azoheterocycle complexes
;
_journal_issue 1
_journal_name_full 'Dalton Transactions'
_journal_page_first 134
_journal_paper_doi 10.1039/b208338h
_journal_year 2003
_chemical_formula_sum 'C22 H16 Cl4 N6 Re'
_chemical_formula_weight 692.41
_chemical_name_systematic
; 
? 
;
_space_group_IT_number 14
_symmetry_cell_setting monoclinic
_symmetry_space_group_name_Hall '-P 2yn'
_symmetry_space_group_name_H-M 'P 1 21/n 1'
_atom_sites_solution_hydrogens geom
_atom_sites_solution_primary direct
_atom_sites_solution_secondary difmap
_audit_creation_method SHELXL
_cell_angle_alpha 90.00
_cell_angle_beta 100.22(4)
_cell_angle_gamma 90.00
_cell_formula_units_Z 4
_cell_length_a 8.532(6)
_cell_length_b 22.793(8)
_cell_length_c 12.417(3)
_cell_measurement_reflns_used 30
_cell_measurement_temperature 293(2)
_cell_measurement_theta_max 15
_cell_measurement_theta_min 7
_cell_volume 2376(2)
_computing_cell_refinement 'Siemens P3/P4-PC V4.27'
_computing_data_collection 'Siemens P3/P4-PC V4.27'
_computing_data_reduction 'Siemens P3/P4-PC V4.27'
_computing_molecular_graphics 'Siemens SHELXTL V5.03 PC'
_computing_publication_material 'Siemens SHELXTL V5.03 PC'
_computing_structure_refinement 'SHELXL-93 (Sheldrick, 1993)'
_computing_structure_solution 'SHELXS-86 (Sheldrick, 1990)'
_diffrn_ambient_temperature 293(2)
_diffrn_measurement_device 'Siemens R3m/V'
_diffrn_measurement_method '\w scans'
_diffrn_radiation_monochromator graphite
_diffrn_radiation_source 'fine-focus sealed tube'
_diffrn_radiation_type MoK\a
_diffrn_radiation_wavelength 0.71073
_diffrn_reflns_av_R_equivalents 0.0658
_diffrn_reflns_av_sigmaI/netI 0.0807
_diffrn_reflns_limit_h_max 10
_diffrn_reflns_limit_h_min 0
_diffrn_reflns_limit_k_max 27
_diffrn_reflns_limit_k_min -4
_diffrn_reflns_limit_l_max 14
_diffrn_reflns_limit_l_min -14
_diffrn_reflns_number 4464
_diffrn_reflns_theta_max 24.99
_diffrn_reflns_theta_min 1.79
_diffrn_standards_decay_% 0
_diffrn_standards_interval_count 198
_diffrn_standards_number 2
_exptl_absorpt_coefficient_mu 5.587
_exptl_absorpt_correction_T_max 0.277
_exptl_absorpt_correction_T_min 0.167
_exptl_absorpt_correction_type semi-empirical
_exptl_crystal_colour 'dark red'
_exptl_crystal_density_diffrn 1.935
_exptl_crystal_description parallelopiped
_exptl_crystal_F_000 1332
_exptl_crystal_size_max 0.40
_exptl_crystal_size_mid 0.30
_exptl_crystal_size_min 0.30
_refine_diff_density_max 2.687
_refine_diff_density_min -1.353
_refine_diff_density_rms 0.224
_refine_ls_extinction_method none
_refine_ls_goodness_of_fit_all 1.063
_refine_ls_goodness_of_fit_obs 1.090
_refine_ls_matrix_type full
_refine_ls_number_parameters 298
_refine_ls_number_reflns 4162
_refine_ls_number_restraints 0
_refine_ls_restrained_S_all 1.079
_refine_ls_restrained_S_obs 1.090
_refine_ls_R_factor_all 0.1040
_refine_ls_R_factor_obs 0.0616
_refine_ls_shift/esd_max 0.001
_refine_ls_shift/esd_mean 0.000
_refine_ls_structure_factor_coef Fsqd
_refine_ls_weighting_details 'w=1/[\s^2^(Fo^2^)+(0.0840P)^2^+11.1090P] where P=(Fo^2^+2Fc^2^)/3'
_refine_ls_weighting_scheme calc
_refine_ls_wR_factor_all 0.1687
_refine_ls_wR_factor_obs 0.1386
_reflns_number_observed 2829
_reflns_number_total 4165
_reflns_observed_criterion >2sigma(I)
_cod_data_source_file b208338h.txt
_cod_data_source_block 802re
_cod_depositor_comments
;
The following automatic conversions were performed:
'_symmetry_cell_setting' value 'Monoclinic' changed to 'monoclinic'
according to '/home/saulius/struct/CIF-dictionaries/cif_core.dic'
dictionary named 'cif_core.dic' version 2.4.1 from 2010-06-29.

Automatic conversion script
Id: cif_fix_enum 1527 2010-12-29 10:47:43Z saulius 

The following automatic conversions were performed:

'_refine_ls_weighting_scheme' value 'calc
w=1/[\s^2^(Fo^2^)+(0.0840P)^2^+11.1090P] where P=(Fo^2^+2Fc^2^)/3'
was changed to 'calc'. New tag '_refine_ls_weighting_details' was
created. The value of the new tag was set to
'w=1/[\s^2^(Fo^2^)+(0.0840P)^2^+11.1090P] where P=(Fo^2^+2Fc^2^)/3'.

Automatic conversion script
Id: cif_fix_values 3143 2015-03-26 13:38:13Z robertas 
;
_cod_original_cell_volume 2376.5(20)
_cod_original_sg_symbol_H-M P2(1)/n
_cod_database_code 7012173

loop_
_symmetry_equiv_pos_as_xyz
'x, y, z'
'-x+1/2, y+1/2, -z+1/2'
'-x, -y, -z'
'x-1/2, -y-1/2, z-1/2'

loop_
_atom_site_aniso_label
_atom_site_aniso_U_11
_atom_site_aniso_U_22
_atom_site_aniso_U_33
_atom_site_aniso_U_23
_atom_site_aniso_U_13
_atom_site_aniso_U_12
Re1 0.0378(3) 0.0303(3) 0.0258(3) -0.0012(3) 0.0071(2) 0.0002(3)
Cl1 0.067(3) 0.042(2) 0.043(2) 0.000(2) 0.013(2) 0.014(2)
Cl2 0.057(2) 0.053(2) 0.037(2) -0.003(2) 0.002(2) -0.018(2)
Cl3 0.086(3) 0.070(3) 0.047(2) -0.018(2) -0.004(2) -0.010(3)
Cl4 0.114(4) 0.073(3) 0.062(3) 0.038(3) 0.013(3) 0.004(3)
N1 0.050(7) 0.033(6) 0.029(6) 0.006(5) 0.005(5) 0.011(6)
N2 0.053(8) 0.035(7) 0.042(7) -0.016(6) 0.020(6) -0.012(6)
N3 0.047(7) 0.023(6) 0.032(6) 0.000(5) 0.019(5) 0.002(5)
N4 0.034(6) 0.031(6) 0.027(5) -0.004(5) -0.001(5) -0.004(5)
N5 0.051(8) 0.038(7) 0.050(7) 0.011(6) 0.021(6) -0.002(6)
N6 0.024(6) 0.045(7) 0.040(6) -0.001(6) 0.019(5) -0.013(5)
C1 0.065(11) 0.049(9) 0.033(8) -0.002(7) 0.012(7) 0.002(8)
C2 0.069(12) 0.067(12) 0.031(8) 0.000(8) 0.013(8) 0.011(9)
C3 0.079(12) 0.049(10) 0.026(7) -0.003(7) 0.023(8) 0.009(9)
C4 0.061(11) 0.062(12) 0.051(10) -0.006(9) 0.020(8) 0.003(9)
C5 0.063(11) 0.045(10) 0.029(7) 0.004(7) 0.012(7) -0.001(8)
C6 0.042(8) 0.037(8) 0.044(8) -0.009(7) 0.013(7) -0.003(7)
C7 0.037(8) 0.043(9) 0.034(7) -0.004(7) 0.005(6) -0.009(7)
C8 0.046(9) 0.044(9) 0.046(9) -0.004(7) 0.009(7) 0.005(7)
C9 0.044(9) 0.051(10) 0.035(8) -0.008(7) 0.007(6) -0.001(7)
C10 0.047(9) 0.036(8) 0.046(9) -0.010(7) 0.003(7) 0.000(7)
C11 0.039(8) 0.035(8) 0.045(8) 0.002(7) 0.002(6) -0.002(7)
C12 0.051(9) 0.049(9) 0.035(8) 0.008(7) 0.005(7) -0.002(8)
C13 0.067(12) 0.076(13) 0.030(8) 0.009(8) 0.003(8) -0.017(10)
C14 0.047(10) 0.069(12) 0.041(9) -0.002(8) 0.013(7) 0.000(9)
C15 0.039(9) 0.058(11) 0.066(11) 0.003(9) 0.028(8) 0.002(8)
C16 0.045(9) 0.036(8) 0.035(8) -0.005(6) 0.010(6) 0.001(7)
C17 0.034(8) 0.045(9) 0.035(7) 0.000(7) 0.005(6) 0.004(7)
C22 0.070(12) 0.053(11) 0.036(8) 0.005(8) -0.010(8) -0.011(9)
C21 0.081(13) 0.057(11) 0.035(8) 0.010(8) -0.006(8) 0.002(10)
C20 0.058(10) 0.055(11) 0.049(10) 0.032(9) 0.013(8) 0.004(9)
C19 0.072(12) 0.039(9) 0.054(10) 0.017(8) 0.001(9) -0.018(8)
C18 0.048(9) 0.063(11) 0.035(8) 0.005(8) 0.002(7) -0.013(8)

loop_
_atom_site_label
_atom_site_type_symbol
_atom_site_fract_x
_atom_site_fract_y
_atom_site_fract_z
_atom_site_U_iso_or_equiv
_atom_site_thermal_displace_type
_atom_site_occupancy
_atom_site_calc_flag
_atom_site_refinement_flags
_atom_site_disorder_group
Re1 Re -0.06513(7) 1.18468(2) -0.43001(4) 0.0311(2) Uani 1 d . .
Cl1 Cl -0.2156(5) 1.2697(2) -0.4938(3) 0.0502(10) Uani 1 d . .
Cl2 Cl 0.1559(5) 1.2444(2) -0.3545(3) 0.0499(10) Uani 1 d . .
Cl3 Cl -0.5455(6) 1.0139(2) -0.8652(3) 0.0694(13) Uani 1 d . .
Cl4 Cl 0.1314(7) 0.9460(2) -0.0454(4) 0.083(2) Uani 1 d . .
N1 N -0.1506(14) 1.1830(5) -0.2842(9) 0.037(3) Uani 1 d . .
N2 N -0.3460(14) 1.1236(5) -0.3809(9) 0.042(3) Uani 1 d . .
N3 N -0.2589(13) 1.1333(5) -0.4568(9) 0.032(3) Uani 1 d . .
N4 N 0.0288(12) 1.1783(5) -0.5719(8) 0.031(3) Uani 1 d . .
N5 N 0.1760(14) 1.1020(5) -0.4767(10) 0.045(3) Uani 1 d . .
N6 N 0.0756(12) 1.1159(5) -0.4106(9) 0.035(3) Uani 1 d . .
C1 C -0.0922(20) 1.2084(7) -0.1873(12) 0.048(4) Uani 1 d . .
H1A H -0.0026(20) 1.2320(7) -0.1835(12) 0.058 Uiso 1 calc R .
C2 C -0.1543(22) 1.2021(8) -0.0957(12) 0.055(5) Uani 1 d . .
H2A H -0.1022(22) 1.2179(8) -0.0299(12) 0.066 Uiso 1 calc R .
C3 C -0.2946(21) 1.1723(7) -0.0996(11) 0.050(4) Uani 1 d . .
H3A H -0.3444(21) 1.1706(7) -0.0388(11) 0.060 Uiso 1 calc R .
C4 C -0.3584(21) 1.1453(8) -0.1941(13) 0.057(4) Uani 1 d . .
H4A H -0.4512(21) 1.1234(8) -0.1983(13) 0.068 Uiso 1 calc R .
C5 C -0.2838(20) 1.1507(7) -0.2863(11) 0.045(4) Uani 1 d . .
C6 C -0.3161(17) 1.1032(7) -0.5555(12) 0.040(3) Uani 1 d . .
C7 C -0.3374(16) 1.1335(7) -0.6541(11) 0.038(3) Uani 1 d . .
H7A H -0.3080(16) 1.1727(7) -0.6557(11) 0.046 Uiso 1 calc R .
C8 C -0.4022(18) 1.1051(7) -0.7495(13) 0.045(4) Uani 1 d . .
H8A H -0.4146(18) 1.1249(7) -0.8159(13) 0.054 Uiso 1 calc R .
C9 C -0.4491(17) 1.0471(7) -0.7465(11) 0.043(4) Uani 1 d . .
C10 C -0.4258(17) 1.0161(7) -0.6517(12) 0.044(4) Uani 1 d . .
H10A H -0.4542(17) 0.9767(7) -0.6513(12) 0.052 Uiso 1 calc R .
C11 C -0.3587(16) 1.0443(6) -0.5552(12) 0.040(3) Uani 1 d . .
H11A H -0.3422(16) 1.0236(6) -0.4896(12) 0.048 Uiso 1 calc R .
C12 C -0.0091(19) 1.2094(7) -0.6675(11) 0.045(4) Uani 1 d . .
H12A H -0.0913(19) 1.2367(7) -0.6738(11) 0.054 Uiso 1 calc R .
C13 C 0.0685(21) 1.2021(8) -0.7543(12) 0.059(5) Uani 1 d . .
H13A H 0.0365(21) 1.2220(8) -0.8199(12) 0.070 Uiso 1 calc R .
C14 C 0.2007(19) 1.1627(8) -0.7397(13) 0.052(4) Uani 1 d . .
H14A H 0.2612(19) 1.1592(8) -0.7947(13) 0.063 Uiso 1 calc R .
C15 C 0.2395(18) 1.1306(8) -0.6483(14) 0.052(4) Uani 1 d . .
H15A H 0.3223(18) 1.1035(8) -0.6408(14) 0.062 Uiso 1 calc R .
C16 C 0.1521(17) 1.1391(6) -0.5649(11) 0.038(3) Uani 1 d . .
C17 C 0.0872(16) 1.0742(7) -0.3192(11) 0.038(3) Uani 1 d . .
C22 C 0.1565(20) 1.0917(8) -0.2163(12) 0.055(5) Uani 1 d . .
H22A H 0.1973(20) 1.1294(8) -0.2039(12) 0.067 Uiso 1 calc R .
C21 C 0.1645(22) 1.0518(8) -0.1304(13) 0.060(5) Uani 1 d . .
H21A H 0.2080(22) 1.0630(8) -0.0594(13) 0.072 Uiso 1 calc R .
C20 C 0.1100(20) 0.9978(8) -0.1504(13) 0.053(4) Uani 1 d . .
C19 C 0.0405(21) 0.9803(7) -0.2530(13) 0.056(5) Uani 1 d . .
H19A H 0.0009(21) 0.9423(7) -0.2645(13) 0.068 Uiso 1 calc R .
C18 C 0.0293(18) 1.0184(7) -0.3385(12) 0.049(4) Uani 1 d . .
H18A H -0.0169(18) 1.0068(7) -0.4087(12) 0.059 Uiso 1 calc R .

loop_
_atom_type_symbol
_atom_type_description
_atom_type_scat_dispersion_real
_atom_type_scat_dispersion_imag
_atom_type_scat_source
C C 0.0033 0.0016 'International Tables Vol C Tables 4.2.6.8 and 6.1.1.4'
H H 0.0000 0.0000 'International Tables Vol C Tables 4.2.6.8 and 6.1.1.4'
N N 0.0061 0.0033 'International Tables Vol C Tables 4.2.6.8 and 6.1.1.4'
Cl Cl 0.1484 0.1585 'International Tables Vol C Tables 4.2.6.8 and 6.1.1.4'
Re Re -1.0185 7.2310 'International Tables Vol C Tables 4.2.6.8 and 6.1.1.4'

loop_
_geom_angle_atom_site_label_1
_geom_angle_atom_site_label_2
_geom_angle_atom_site_label_3
_geom_angle
_geom_angle_site_symmetry_1
_geom_angle_site_symmetry_3
_geom_angle_publ_flag
N6 Re1 N3 91.3(4) . . y
N6 Re1 N4 74.1(4) . . y
N3 Re1 N4 104.5(4) . . y
N6 Re1 N1 100.4(4) . . y
N3 Re1 N1 74.1(4) . . y
N4 Re1 N1 174.4(4) . . y
N6 Re1 Cl2 89.1(3) . . y
N3 Re1 Cl2 166.4(3) . . y
N4 Re1 Cl2 88.7(3) . . y
N1 Re1 Cl2 92.5(4) . . y
N6 Re1 Cl1 166.5(3) . . y
N3 Re1 Cl1 92.3(3) . . y
N4 Re1 Cl1 92.4(3) . . y
N1 Re1 Cl1 93.1(3) . . y
Cl2 Re1 Cl1 90.5(2) . . y
C5 N1 C1 115.4(12) . . ?
C5 N1 Re1 114.8(9) . . ?
C1 N1 Re1 129.9(11) . . ?
N3 N2 C5 111.1(12) . . ?
N2 N3 C6 112.8(11) . . ?
N2 N3 Re1 122.1(9) . . ?
C6 N3 Re1 125.1(9) . . ?
C16 N4 C12 116.9(12) . . ?
C16 N4 Re1 113.7(8) . . ?
C12 N4 Re1 129.3(10) . . ?
N6 N5 C16 109.0(12) . . ?
N5 N6 C17 111.1(11) . . ?
N5 N6 Re1 124.3(9) . . ?
C17 N6 Re1 124.5(8) . . ?
C2 C1 N1 124.7(16) . . ?
C1 C2 C3 119.7(16) . . ?
C4 C3 C2 118.1(14) . . ?
C3 C4 C5 119.7(16) . . ?
N1 C5 N2 117.8(12) . . ?
N1 C5 C4 122.0(14) . . ?
N2 C5 C4 120.1(15) . . ?
C7 C6 C11 119.2(13) . . ?
C7 C6 N3 119.6(13) . . ?
C11 C6 N3 121.1(13) . . ?
C8 C7 C6 119.6(14) . . ?
C7 C8 C9 120.0(15) . . ?
C10 C9 C8 121.5(14) . . ?
C10 C9 Cl3 119.1(12) . . ?
C8 C9 Cl3 119.4(12) . . ?
C9 C10 C11 118.8(14) . . ?
C10 C11 C6 120.8(14) . . ?
C13 C12 N4 123.0(15) . . ?
C12 C13 C14 117.2(15) . . ?
C15 C14 C13 121.5(15) . . ?
C14 C15 C16 117.9(15) . . ?
N4 C16 N5 117.1(12) . . ?
N4 C16 C15 123.4(14) . . ?
N5 C16 C15 119.0(14) . . ?
C22 C17 C18 121.1(14) . . ?
C22 C17 N6 119.4(13) . . ?
C18 C17 N6 119.5(12) . . ?
C17 C22 C21 118.6(16) . . ?
C20 C21 C22 119.7(15) . . ?
C21 C20 C19 121.8(14) . . ?
C21 C20 Cl4 120.2(14) . . ?
C19 C20 Cl4 118.0(13) . . ?
C20 C19 C18 119.9(15) . . ?
C19 C18 C17 118.9(14) . . ?

loop_
_geom_bond_atom_site_label_1
_geom_bond_atom_site_label_2
_geom_bond_distance
_geom_bond_site_symmetry_2
_geom_bond_publ_flag
Re1 N6 1.964(12) . y
Re1 N3 2.006(11) . y
Re1 N4 2.066(10) . y
Re1 N1 2.069(11) . y
Re1 Cl2 2.380(4) . y
Re1 Cl1 2.382(4) . y
Cl3 C9 1.729(14) . ?
Cl4 C20 1.744(14) . ?
N1 C5 1.35(2) . ?
N1 C1 1.35(2) . ?
N2 N3 1.319(14) . y
N2 C5 1.35(2) . ?
N3 C6 1.41(2) . ?
N4 C16 1.37(2) . ?
N4 C12 1.37(2) . ?
N5 N6 1.325(15) . y
N5 C16 1.37(2) . ?
N6 C17 1.47(2) . ?
C1 C2 1.35(2) . ?
C2 C3 1.37(2) . ?
C3 C4 1.35(2) . ?
C4 C5 1.41(2) . ?
C6 C7 1.39(2) . ?
C6 C11 1.39(2) . ?
C7 C8 1.38(2) . ?
C8 C9 1.38(2) . ?
C9 C10 1.36(2) . ?
C10 C11 1.39(2) . ?
C12 C13 1.37(2) . ?
C13 C14 1.43(2) . ?
C14 C15 1.34(2) . ?
C15 C16 1.39(2) . ?
C17 C22 1.37(2) . ?
C17 C18 1.37(2) . ?
C22 C21 1.39(2) . ?
C21 C20 1.32(2) . ?
C20 C19 1.37(2) . ?
C19 C18 1.36(2) . ?
